data_4082362
loop_
_publ_author_name
'Prakash, Om'
'Sharma, Kamal Nayan'
'Joshi, Hemant'
'Gupta, Pancham L.'
'Singh, Ajai K.'

_publ_section_title
;
 (\h5-Cp*)Rh(III)/Ir(III) Complexes with Bis(chalcogenoethers) (E,
 E&#x2032; Ligands: E = S/Se; E&#x2032; = S/Se): Synthesis, Structure, and
 Applications in Catalytic Oppenauer-Type Oxidation and Transfer
 Hydrogenation
;
_journal_issue 4
_journal_name_full Organometallics
_journal_page_first 983
_journal_paper_doi 10.1021/om401150s
_journal_volume 33
_journal_year 2014
_chemical_formula_moiety 'C24 H29 Cl Rh S Se, F6 P'
_chemical_formula_sum 'C24 H29 Cl F6 P Rh S Se'
_chemical_formula_weight 711.83
_chemical_name_systematic
; 
 ? 
;
_space_group_IT_number 14
_symmetry_cell_setting monoclinic
_symmetry_space_group_name_Hall '-P 2ybc'
_symmetry_space_group_name_H-M 'P 1 21/c 1'
_atom_sites_solution_hydrogens geom
_atom_sites_solution_primary direct
_atom_sites_solution_secondary difmap
_audit_creation_method SHELXL-97
_cell_angle_alpha 90.00
_cell_angle_beta 105.937(4)
_cell_angle_gamma 90.00
_cell_formula_units_Z 4
_cell_length_a 11.423(3)
_cell_length_b 13.377(3)
_cell_length_c 19.098(5)
_cell_measurement_reflns_used 5506
_cell_measurement_temperature 298(2)
_cell_measurement_theta_max 22.29
_cell_measurement_theta_min 2.22
_cell_volume 2806.1(12)
_computing_cell_refinement 'Bruker SMART'
_computing_data_collection 'Bruker SMART'
_computing_data_reduction 'Bruker SAINT'
_computing_molecular_graphics 'Bruker SHELXTL'
_computing_publication_material 'Bruker SHELXTL'
_computing_structure_refinement 'SHELXL-97 (Sheldrick, 1997)'
_computing_structure_solution 'SHELXS-97 (Sheldrick, 1990)'
_diffrn_ambient_temperature 298(2)
_diffrn_measured_fraction_theta_full 0.999
_diffrn_measured_fraction_theta_max 0.999
_diffrn_measurement_device_type 'CCD area detector'
_diffrn_measurement_method 'phi and omega scans'
_diffrn_radiation_monochromator graphite
_diffrn_radiation_source 'fine-focus sealed tube'
_diffrn_radiation_type MoK\a
_diffrn_radiation_wavelength 0.71073
_diffrn_reflns_av_R_equivalents 0.0521
_diffrn_reflns_av_sigmaI/netI 0.0389
_diffrn_reflns_limit_h_max 13
_diffrn_reflns_limit_h_min -13
_diffrn_reflns_limit_k_max 15
_diffrn_reflns_limit_k_min -15
_diffrn_reflns_limit_l_max 22
_diffrn_reflns_limit_l_min -22
_diffrn_reflns_number 26206
_diffrn_reflns_theta_full 25.00
_diffrn_reflns_theta_max 25.00
_diffrn_reflns_theta_min 1.85
_exptl_absorpt_coefficient_mu 2.184
_exptl_absorpt_correction_T_max 0.663
_exptl_absorpt_correction_T_min 0.564
_exptl_absorpt_correction_type multi-scan
_exptl_absorpt_process_details '(SADABS; Sheldrick, 1996)'
_exptl_crystal_colour orange
_exptl_crystal_density_diffrn 1.685
_exptl_crystal_density_meas 1.685
_exptl_crystal_density_method 'not measured'
_exptl_crystal_description block
_exptl_crystal_F_000 1416.0
_exptl_crystal_size_max 0.40
_exptl_crystal_size_mid 0.22
_exptl_crystal_size_min 0.19
_refine_diff_density_max 1.085
_refine_diff_density_min -0.533
_refine_diff_density_rms 0.121
_refine_ls_extinction_method none
_refine_ls_goodness_of_fit_ref 1.113
_refine_ls_hydrogen_treatment constr
_refine_ls_matrix_type full
_refine_ls_number_parameters 321
_refine_ls_number_reflns 4935
_refine_ls_number_restraints 0
_refine_ls_restrained_S_all 1.113
_refine_ls_R_factor_all 0.0802
_refine_ls_R_factor_gt 0.0670
_refine_ls_shift/su_max 0.000
_refine_ls_shift/su_mean 0.001
_refine_ls_structure_factor_coef Fsqd
_refine_ls_weighting_details 'calc w=1/[\s^2^(Fo^2^)+(0.0927P)^2^+6.1821P] where P=(Fo^2^+2Fc^2^)/3'
_refine_ls_weighting_scheme calc
_refine_ls_wR_factor_gt 0.1722
_refine_ls_wR_factor_ref 0.1806
_reflns_number_gt 4099
_reflns_number_total 4935
_reflns_threshold_expression >2sigma(I)
_cod_data_source_file om401150s_si_002.cif
_cod_data_source_block complex2
_cod_depositor_comments
;
The following automatic conversions were performed:

'_symmetry_cell_setting' value 'Monoclinic' changed to 'monoclinic'
according to
/usr/data/users/saulius/automatic-downloads/current/ACS/lib/dictionaries/cif_core.dic
dictionary named 'cif_core.dic' version 2.4.2 from 2011-04-26.

Automatic conversion script
Id: cif_fix_values 2281 2013-09-26 08:29:07Z andrius 
;
_cod_original_sg_symbol_H-M 'P 21/c'
_cod_original_formula_sum 'C24 H29 Cl F6 P Rh S Se '
_cod_database_code 4082362

loop_
_symmetry_equiv_pos_as_xyz
'x, y, z'
'-x, y+1/2, -z+1/2'
'-x, -y, -z'
'x, -y-1/2, z-1/2'

loop_
_atom_site_label
_atom_site_type_symbol
_atom_site_fract_x
_atom_site_fract_y
_atom_site_fract_z
_atom_site_U_iso_or_equiv
_atom_site_adp_type
_atom_site_occupancy
_atom_site_symmetry_multiplicity
_atom_site_calc_flag
_atom_site_refinement_flags
Rh1 Rh 0.13652(5) 0.12569(4) 0.14662(3) 0.0489(2) Uani 1 1 d .
Se1 Se 0.23652(8) 0.01588(6) 0.07381(5) 0.0698(3) Uani 1 1 d .
S1 S 0.28023(16) 0.05526(14) 0.24847(10) 0.0568(5) Uani 1 1 d .
Cl1 Cl 0.00053(19) -0.01539(15) 0.13013(12) 0.0699(5) Uani 1 1 d .
P1 P 0.6781(2) 0.12228(17) 0.32156(13) 0.0741(6) Uani 1 1 d .
C9 C 0.3622(7) 0.0870(7) 0.0451(5) 0.069(2) Uani 1 1 d .
C8 C 0.3433(10) -0.0686(7) 0.1501(5) 0.088(3) Uani 1 1 d .
H8A H 0.3453 -0.1358 0.1314 0.105 Uiso 1 1 calc R
H8B H 0.4255 -0.0422 0.1624 0.105 Uiso 1 1 calc R
C6 C 0.2241(8) 0.0242(6) 0.3247(4) 0.070(2) Uani 1 1 d .
C14 C 0.4602(8) 0.1280(8) 0.0950(5) 0.084(3) Uani 1 1 d .
H14 H 0.4705 0.1187 0.1446 0.101 Uiso 1 1 calc R
C5 C 0.3117(10) 0.0108(8) 0.3896(5) 0.096(3) Uani 1 1 d .
H5 H 0.3939 0.0183 0.3929 0.115 Uiso 1 1 calc R
C7 C 0.2996(9) -0.0727(6) 0.2182(5) 0.078(2) Uani 1 1 d .
H7A H 0.3585 -0.1083 0.2564 0.093 Uiso 1 1 calc R
H7B H 0.2228 -0.1083 0.2080 0.093 Uiso 1 1 calc R
C15 C 0.1420(16) 0.2717(7) 0.1937(6) 0.125(6) Uani 1 1 d .
C16 C 0.0160(12) 0.2396(6) 0.1650(8) 0.095(4) Uani 1 1 d .
C19 C 0.1871(11) 0.2763(6) 0.1319(12) 0.115(5) Uani 1 1 d .
C17 C 0.0028(12) 0.2317(7) 0.0911(8) 0.105(4) Uani 1 1 d .
C1 C 0.1014(8) 0.0152(6) 0.3213(5) 0.072(2) Uani 1 1 d .
H1 H 0.0425 0.0250 0.2773 0.087 Uiso 1 1 calc R
C2 C 0.0676(11) -0.0080(7) 0.3821(5) 0.085(3) Uani 1 1 d .
H2 H -0.0145 -0.0132 0.3798 0.102 Uiso 1 1 calc R
F2 F 0.5905(12) 0.1971(6) 0.2794(7) 0.283(9) Uani 1 1 d .
C10 C 0.3462(9) 0.0986(9) -0.0284(5) 0.086(3) Uani 1 1 d .
H10 H 0.2803 0.0693 -0.0618 0.103 Uiso 1 1 calc R
C11 C 0.4307(11) 0.1549(12) -0.0516(6) 0.123(5) Uani 1 1 d .
H11 H 0.4209 0.1638 -0.1012 0.148 Uiso 1 1 calc R
F4 F 0.7691(8) 0.0462(7) 0.3679(6) 0.169(4) Uani 1 1 d .
C13 C 0.5437(9) 0.1835(10) 0.0707(6) 0.105(4) Uani 1 1 d .
H13 H 0.6109 0.2114 0.1040 0.126 Uiso 1 1 calc R
C12 C 0.5273(11) 0.1973(11) -0.0028(7) 0.117(4) Uani 1 1 d .
H12 H 0.5826 0.2356 -0.0190 0.141 Uiso 1 1 calc R
C18 C 0.098(2) 0.2534(9) 0.0753(8) 0.116(5) Uani 1 1 d .
C3 C 0.1535(13) -0.0236(8) 0.4468(6) 0.099(3) Uani 1 1 d .
H3 H 0.1299 -0.0406 0.4881 0.119 Uiso 1 1 calc R
C4 C 0.2725(14) -0.0144(10) 0.4505(6) 0.115(4) Uani 1 1 d .
H4 H 0.3302 -0.0250 0.4949 0.138 Uiso 1 1 calc R
C20 C 0.3092(17) 0.3160(11) 0.131(2) 0.36(3) Uani 1 1 d .
H20A H 0.3406 0.2771 0.0979 0.543 Uiso 1 1 calc R
H20B H 0.3641 0.3119 0.1789 0.543 Uiso 1 1 calc R
H20C H 0.3013 0.3845 0.1153 0.543 Uiso 1 1 calc R
C22 C -0.114(2) 0.2052(13) 0.0303(14) 0.290(19) Uani 1 1 d .
H22A H -0.1429 0.2635 0.0014 0.435 Uiso 1 1 calc R
H22B H -0.1756 0.1819 0.0519 0.435 Uiso 1 1 calc R
H22C H -0.0958 0.1537 -0.0002 0.435 Uiso 1 1 calc R
C23 C -0.089(2) 0.2257(14) 0.1948(19) 0.35(2) Uani 1 1 d .
H23A H -0.1436 0.2810 0.1808 0.522 Uiso 1 1 calc R
H23B H -0.0605 0.2223 0.2470 0.522 Uiso 1 1 calc R
H23C H -0.1299 0.1647 0.1763 0.522 Uiso 1 1 calc R
C21 C 0.113(3) 0.2605(14) -0.0022(11) 0.31(2) Uani 1 1 d .
H21A H 0.0351 0.2537 -0.0371 0.466 Uiso 1 1 calc R
H21B H 0.1660 0.2080 -0.0093 0.466 Uiso 1 1 calc R
H21C H 0.1478 0.3241 -0.0084 0.466 Uiso 1 1 calc R
C24 C 0.195(4) 0.2925(15) 0.2723(11) 0.45(3) Uani 1 1 d .
H24A H 0.2531 0.2418 0.2934 0.670 Uiso 1 1 calc R
H24B H 0.1309 0.2926 0.2963 0.670 Uiso 1 1 calc R
H24C H 0.2338 0.3566 0.2783 0.670 Uiso 1 1 calc R
F5 F 0.7816(9) 0.2004(7) 0.3410(7) 0.191(4) Uani 1 1 d .
F6 F 0.5830(7) 0.0431(6) 0.2919(8) 0.216(6) Uani 1 1 d .
F3 F 0.7302(15) 0.0750(13) 0.2629(7) 0.260(7) Uani 1 1 d .
F1 F 0.6449(16) 0.1551(14) 0.3851(6) 0.318(11) Uani 1 1 d .

loop_
_atom_site_aniso_label
_atom_site_aniso_U_11
_atom_site_aniso_U_22
_atom_site_aniso_U_33
_atom_site_aniso_U_23
_atom_site_aniso_U_13
_atom_site_aniso_U_12
Rh1 0.0492(3) 0.0421(3) 0.0562(4) -0.0022(2) 0.0156(2) -0.0029(2)
Se1 0.0821(6) 0.0620(5) 0.0733(5) -0.0068(4) 0.0348(5) -0.0006(4)
S1 0.0499(10) 0.0592(11) 0.0596(11) 0.0063(8) 0.0119(8) 0.0056(8)
Cl1 0.0722(12) 0.0598(11) 0.0764(13) -0.0035(9) 0.0182(10) -0.0196(9)
P1 0.0827(15) 0.0659(14) 0.0673(13) 0.0005(11) 0.0101(12) -0.0048(11)
C9 0.065(5) 0.079(5) 0.071(5) 0.009(4) 0.030(4) 0.009(4)
C8 0.117(8) 0.062(5) 0.107(7) 0.021(5) 0.070(6) 0.027(5)
C6 0.083(6) 0.063(5) 0.061(5) -0.004(4) 0.014(4) 0.008(4)
C14 0.073(6) 0.112(8) 0.065(5) 0.008(5) 0.014(5) 0.000(5)
C5 0.087(7) 0.127(9) 0.063(6) -0.003(6) 0.001(5) 0.018(6)
C7 0.096(6) 0.065(5) 0.086(6) 0.021(4) 0.048(5) 0.023(5)
C15 0.185(13) 0.056(6) 0.079(7) -0.042(5) -0.057(8) 0.053(7)
C16 0.129(9) 0.048(5) 0.146(10) 0.019(6) 0.099(9) 0.027(5)
C19 0.079(7) 0.034(4) 0.249(18) -0.028(7) 0.075(9) -0.012(4)
C17 0.100(8) 0.046(5) 0.136(11) -0.002(6) -0.022(8) 0.015(5)
C1 0.080(6) 0.075(5) 0.060(5) -0.005(4) 0.014(4) -0.005(4)
C2 0.112(8) 0.072(6) 0.081(7) 0.002(5) 0.045(6) -0.003(5)
F2 0.313(14) 0.075(5) 0.307(14) 0.011(7) -0.174(12) 0.013(7)
C10 0.075(6) 0.131(8) 0.057(5) 0.006(5) 0.026(4) 0.015(5)
C11 0.090(8) 0.212(15) 0.081(7) 0.065(9) 0.046(7) 0.043(9)
F4 0.137(6) 0.135(6) 0.197(9) 0.025(6) -0.016(6) 0.028(5)
C13 0.069(6) 0.145(11) 0.107(8) 0.009(7) 0.033(6) -0.008(6)
C12 0.074(7) 0.177(13) 0.111(9) 0.039(9) 0.043(7) 0.007(7)
C18 0.187(16) 0.053(6) 0.132(11) 0.030(7) 0.083(12) 0.031(8)
C3 0.142(11) 0.088(7) 0.079(7) 0.006(5) 0.049(7) 0.014(7)
C4 0.146(11) 0.137(11) 0.054(6) 0.008(6) 0.013(6) 0.033(9)
C20 0.180(18) 0.064(9) 0.93(8) 0.01(2) 0.30(3) -0.006(10)
C22 0.27(3) 0.105(12) 0.34(3) -0.039(15) -0.18(2) 0.059(14)
C23 0.35(3) 0.145(15) 0.73(6) 0.19(3) 0.45(4) 0.137(18)
C21 0.69(6) 0.129(14) 0.192(19) 0.088(14) 0.25(3) 0.17(3)
C24 0.79(7) 0.155(16) 0.173(17) -0.113(15) -0.25(3) 0.23(3)
F5 0.174(8) 0.119(6) 0.250(11) -0.019(7) 0.011(7) -0.053(6)
F6 0.089(5) 0.088(5) 0.431(18) -0.021(8) 0.005(7) -0.008(4)
F3 0.350(18) 0.287(16) 0.184(11) -0.073(11) 0.141(12) -0.025(14)
F1 0.40(2) 0.46(3) 0.146(9) 0.025(12) 0.156(12) 0.19(2)

loop_
_atom_type_symbol
_atom_type_description
_atom_type_scat_dispersion_real
_atom_type_scat_dispersion_imag
_atom_type_scat_source
C C 0.0033 0.0016 'International Tables Vol C Tables 4.2.6.8 and 6.1.1.4'
H H 0.0000 0.0000 'International Tables Vol C Tables 4.2.6.8 and 6.1.1.4'
F F 0.0171 0.0103 'International Tables Vol C Tables 4.2.6.8 and 6.1.1.4'
P P 0.1023 0.0942 'International Tables Vol C Tables 4.2.6.8 and 6.1.1.4'
S S 0.1246 0.1234 'International Tables Vol C Tables 4.2.6.8 and 6.1.1.4'
Cl Cl 0.1484 0.1585 'International Tables Vol C Tables 4.2.6.8 and 6.1.1.4'
Se Se -0.0929 2.2259 'International Tables Vol C Tables 4.2.6.8 and 6.1.1.4'
Rh Rh -1.1178 0.9187 'International Tables Vol C Tables 4.2.6.8 and 6.1.1.4'

loop_
_geom_angle_atom_site_label_1
_geom_angle_atom_site_label_2
_geom_angle_atom_site_label_3
_geom_angle
C19 Rh1 C17 59.4(5)
C19 Rh1 C15 38.6(5)
C17 Rh1 C15 62.5(4)
C19 Rh1 C16 63.9(4)
C17 Rh1 C16 37.6(5)
C15 Rh1 C16 39.7(5)
C19 Rh1 C18 35.3(5)
C17 Rh1 C18 33.5(5)
C15 Rh1 C18 61.3(5)
C16 Rh1 C18 60.7(4)
C19 Rh1 S1 109.4(5)
C17 Rh1 S1 155.5(4)
C15 Rh1 S1 94.8(2)
C16 Rh1 S1 118.6(4)
C18 Rh1 S1 144.1(6)
C19 Rh1 Cl1 155.5(4)
C17 Rh1 Cl1 96.2(3)
C15 Rh1 Cl1 135.4(6)
C16 Rh1 Cl1 99.1(3)
C18 Rh1 Cl1 121.7(6)
S1 Rh1 Cl1 94.15(7)
C19 Rh1 Se1 107.4(4)
C17 Rh1 Se1 119.1(5)
C15 Rh1 Se1 143.3(6)
C16 Rh1 Se1 156.7(4)
C18 Rh1 Se1 99.2(3)
S1 Rh1 Se1 84.47(6)
Cl1 Rh1 Se1 81.02(6)
C9 Se1 C8 97.8(4)
C9 Se1 Rh1 111.0(3)
C8 Se1 Rh1 102.1(3)
C6 S1 C7 98.0(4)
C6 S1 Rh1 115.9(3)
C7 S1 Rh1 103.2(3)
F1 P1 F2 87.6(9)
F1 P1 F6 101.7(10)
F2 P1 F6 87.8(5)
F1 P1 F3 169.7(9)
F2 P1 F3 102.7(9)
F6 P1 F3 79.7(7)
F1 P1 F5 87.3(9)
F2 P1 F5 91.8(6)
F6 P1 F5 171.0(7)
F3 P1 F5 91.7(8)
F1 P1 F4 90.6(7)
F2 P1 F4 178.1(7)
F6 P1 F4 93.1(5)
F3 P1 F4 79.2(8)
F5 P1 F4 87.6(5)
C14 C9 C10 121.3(9)
C14 C9 Se1 122.1(7)
C10 C9 Se1 116.5(7)
C7 C8 Se1 111.8(6)
C7 C8 H8A 109.3
Se1 C8 H8A 109.3
C7 C8 H8B 109.3
Se1 C8 H8B 109.3
H8A C8 H8B 107.9
C5 C6 C1 120.4(9)
C5 C6 S1 115.4(8)
C1 C6 S1 124.2(6)
C9 C14 C13 119.2(9)
C9 C14 H14 120.4
C13 C14 H14 120.4
C6 C5 C4 117.5(11)
C6 C5 H5 121.2
C4 C5 H5 121.2
C8 C7 S1 109.4(6)
C8 C7 H7A 109.8
S1 C7 H7A 109.8
C8 C7 H7B 109.8
S1 C7 H7B 109.8
H7A C7 H7B 108.2
C19 C15 C16 104.3(9)
C19 C15 C24 134(2)
C16 C15 C24 121(2)
C19 C15 Rh1 70.4(5)
C16 C15 Rh1 70.2(5)
C24 C15 Rh1 123.6(9)
C17 C16 C15 103.1(10)
C17 C16 C23 121(2)
C15 C16 C23 136(2)
C17 C16 Rh1 71.0(5)
C15 C16 Rh1 70.1(5)
C23 C16 Rh1 126.9(8)
C18 C19 C15 107.6(10)
C18 C19 C20 126(2)
C15 C19 C20 125(2)
C18 C19 Rh1 73.1(6)
C15 C19 Rh1 71.0(6)
C20 C19 Rh1 128.5(9)
C18 C17 C16 112.0(12)
C18 C17 C22 120(2)
C16 C17 C22 128(2)
C18 C17 Rh1 73.9(7)
C16 C17 Rh1 71.4(6)
C22 C17 Rh1 124.7(8)
C2 C1 C6 119.9(9)
C2 C1 H1 120.0
C6 C1 H1 120.0
C1 C2 C3 120.4(11)
C1 C2 H2 119.8
C3 C2 H2 119.8
C9 C10 C11 118.6(10)
C9 C10 H10 120.7
C11 C10 H10 120.7
C12 C11 C10 120.7(10)
C12 C11 H11 119.6
C10 C11 H11 119.6
C12 C13 C14 120.0(11)
C12 C13 H13 120.0
C14 C13 H13 120.0
C11 C12 C13 120.2(11)
C11 C12 H12 119.9
C13 C12 H12 119.9
C17 C18 C19 113.0(13)
C17 C18 C21 126(2)
C19 C18 C21 121(2)
C17 C18 Rh1 72.6(7)
C19 C18 Rh1 71.6(7)
C21 C18 Rh1 126.8(9)
C4 C3 C2 119.8(10)
C4 C3 H3 120.1
C2 C3 H3 120.1
C3 C4 C5 121.8(11)
C3 C4 H4 119.1
C5 C4 H4 119.1
C19 C20 H20A 109.6
C19 C20 H20B 109.3
H20A C20 H20B 109.5
C19 C20 H20C 109.5
H20A C20 H20C 109.5
H20B C20 H20C 109.5
C17 C22 H22A 109.8
C17 C22 H22B 109.7
H22A C22 H22B 109.1
C17 C22 H22C 109.9
H22A C22 H22C 109.1
H22B C22 H22C 109.1
C16 C23 H23A 109.2
C16 C23 H23B 109.1
H23A C23 H23B 109.0
C16 C23 H23C 109.7
H23A C23 H23C 109.0
H23B C23 H23C 109.1
C18 C21 H21A 109.7
C18 C21 H21B 109.6
H21A C21 H21B 109.3
C18 C21 H21C 109.7
H21A C21 H21C 109.3
H21B C21 H21C 109.3
C15 C24 H24A 110.0
C15 C24 H24B 109.1
H24A C24 H24B 109.0
C15 C24 H24C 110.0
H24A C24 H24C 109.0
H24B C24 H24C 109.0

loop_
_geom_bond_atom_site_label_1
_geom_bond_atom_site_label_2
_geom_bond_distance
Rh1 C19 2.136(9)
Rh1 C17 2.140(9)
Rh1 C15 2.144(8)
Rh1 C16 2.146(8)
Rh1 C18 2.154(10)
Rh1 S1 2.3692(19)
Rh1 Cl1 2.4094(19)
Rh1 Se1 2.5037(10)
Se1 C9 1.923(8)
Se1 C8 1.978(9)
S1 C6 1.794(9)
S1 C7 1.840(9)
P1 F1 1.436(10)
P1 F2 1.486(8)
P1 F6 1.512(8)
P1 F3 1.541(11)
P1 F5 1.546(8)
P1 F4 1.548(8)
C9 C14 1.369(12)
C9 C10 1.374(11)
C8 C7 1.516(11)
C8 H8A 0.9700
C8 H8B 0.9700
C6 C5 1.373(12)
C6 C1 1.390(12)
C14 C13 1.386(14)
C14 H14 0.9300
C5 C4 1.397(16)
C5 H5 0.9300
C7 H7A 0.9700
C7 H7B 0.9700
C15 C19 1.41(2)
C15 C16 1.458(18)
C15 C24 1.482(17)
C16 C17 1.381(17)
C16 C23 1.470(16)
C19 C18 1.30(2)
C19 C20 1.498(17)
C17 C18 1.239(18)
C17 C22 1.551(18)
C1 C2 1.358(12)
C1 H1 0.9300
C2 C3 1.366(15)
C2 H2 0.9300
C10 C11 1.390(15)
C10 H10 0.9300
C11 C12 1.358(18)
C11 H11 0.9300
C13 C12 1.375(15)
C13 H13 0.9300
C12 H12 0.9300
C18 C21 1.539(19)
C3 C4 1.347(17)
C3 H3 0.9300
C4 H4 0.9300
C20 H20A 0.9600
C20 H20B 0.9600
C20 H20C 0.9600
C22 H22A 0.9635
C22 H22B 0.9634
C22 H22C 0.9635
C23 H23A 0.9641
C23 H23B 0.9642
C23 H23C 0.9640
C21 H21A 0.9617
C21 H21B 0.9617
C21 H21C 0.9617
C24 H24A 0.9600
C24 H24B 0.9600
C24 H24C 0.9602

loop_
_geom_torsion_atom_site_label_1
_geom_torsion_atom_site_label_2
_geom_torsion_atom_site_label_3
_geom_torsion_atom_site_label_4
_geom_torsion
C19 Rh1 Se1 C9 14.8(6)
C17 Rh1 Se1 C9 79.0(5)
C15 Rh1 Se1 C9 -3.2(5)
C16 Rh1 Se1 C9 79.0(8)
C18 Rh1 Se1 C9 50.2(7)
S1 Rh1 Se1 C9 -93.8(3)
Cl1 Rh1 Se1 C9 171.1(3)
C19 Rh1 Se1 C8 118.1(6)
C17 Rh1 Se1 C8 -177.7(5)
C15 Rh1 Se1 C8 100.1(5)
C16 Rh1 Se1 C8 -177.8(8)
C18 Rh1 Se1 C8 153.5(7)
S1 Rh1 Se1 C8 9.5(3)
Cl1 Rh1 Se1 C8 -85.6(3)
C19 Rh1 S1 C6 114.4(5)
C17 Rh1 S1 C6 56.2(11)
C15 Rh1 S1 C6 77.7(7)
C16 Rh1 S1 C6 44.2(4)
C18 Rh1 S1 C6 122.9(6)
Cl1 Rh1 S1 C6 -58.5(3)
Se1 Rh1 S1 C6 -139.1(3)
C19 Rh1 S1 C7 -139.7(5)
C17 Rh1 S1 C7 162.1(11)
C15 Rh1 S1 C7 -176.4(6)
C16 Rh1 S1 C7 150.1(4)
C18 Rh1 S1 C7 -131.2(6)
Cl1 Rh1 S1 C7 47.4(3)
Se1 Rh1 S1 C7 -33.2(3)
C8 Se1 C9 C14 -46.6(8)
Rh1 Se1 C9 C14 59.5(8)
C8 Se1 C9 C10 136.1(8)
Rh1 Se1 C9 C10 -117.7(7)
C9 Se1 C8 C7 135.8(7)
Rh1 Se1 C8 C7 22.3(8)
C7 S1 C6 C5 88.8(8)
Rh1 S1 C6 C5 -162.2(6)
C7 S1 C6 C1 -92.3(8)
Rh1 S1 C6 C1 16.7(8)
C10 C9 C14 C13 1.0(15)
Se1 C9 C14 C13 -176.1(8)
C1 C6 C5 C4 1.6(15)
S1 C6 C5 C4 -179.5(8)
Se1 C8 C7 S1 -53.1(9)
C6 S1 C7 C8 177.8(7)
Rh1 S1 C7 C8 58.7(7)
C17 Rh1 C15 C19 -74.5(8)
C16 Rh1 C15 C19 -114.0(9)
C18 Rh1 C15 C19 -36.4(7)
S1 Rh1 C15 C19 115.4(9)
Cl1 Rh1 C15 C19 -143.8(9)
Se1 Rh1 C15 C19 28.2(10)
C19 Rh1 C15 C16 114.0(9)
C17 Rh1 C15 C16 39.5(7)
C18 Rh1 C15 C16 77.6(8)
S1 Rh1 C15 C16 -130.6(7)
Cl1 Rh1 C15 C16 -29.8(9)
Se1 Rh1 C15 C16 142.2(7)
C19 Rh1 C15 C24 -131(3)
C17 Rh1 C15 C24 155(3)
C16 Rh1 C15 C24 115(3)
C18 Rh1 C15 C24 -167(3)
S1 Rh1 C15 C24 -15(3)
Cl1 Rh1 C15 C24 85(2)
Se1 Rh1 C15 C24 -103(3)
C19 C15 C16 C17 -1.2(9)
C24 C15 C16 C17 178.2(10)
Rh1 C15 C16 C17 -63.9(6)
C19 C15 C16 C23 -174.5(12)
C24 C15 C16 C23 4.8(18)
Rh1 C15 C16 C23 122.8(13)
C19 C15 C16 Rh1 62.7(6)
C24 C15 C16 Rh1 -118.0(11)
C19 Rh1 C16 C17 73.0(8)
C15 Rh1 C16 C17 112.3(10)
C18 Rh1 C16 C17 33.1(7)
S1 Rh1 C16 C17 171.8(7)
Cl1 Rh1 C16 C17 -88.3(8)
Se1 Rh1 C16 C17 0.0(14)
C19 Rh1 C16 C15 -39.3(8)
C17 Rh1 C16 C15 -112.3(10)
C18 Rh1 C16 C15 -79.3(9)
S1 Rh1 C16 C15 59.5(8)
Cl1 Rh1 C16 C15 159.3(8)
Se1 Rh1 C16 C15 -112.3(12)
C19 Rh1 C16 C23 -172(2)
C17 Rh1 C16 C23 115(2)
C15 Rh1 C16 C23 -133(3)
C18 Rh1 C16 C23 148(2)
S1 Rh1 C16 C23 -73(2)
Cl1 Rh1 C16 C23 27(2)
Se1 Rh1 C16 C23 115(2)
C16 C15 C19 C18 1.9(11)
C24 C15 C19 C18 -177.3(12)
Rh1 C15 C19 C18 64.4(7)
C16 C15 C19 C20 173.2(11)
C24 C15 C19 C20 -6(2)
Rh1 C15 C19 C20 -124.3(13)
C16 C15 C19 Rh1 -62.5(6)
C24 C15 C19 Rh1 118.2(13)
C17 Rh1 C19 C18 -32.8(8)
C15 Rh1 C19 C18 -116.0(10)
C16 Rh1 C19 C18 -75.4(8)
S1 Rh1 C19 C18 171.4(8)
Cl1 Rh1 C19 C18 -25.9(18)
Se1 Rh1 C19 C18 81.2(8)
C17 Rh1 C19 C15 83.2(8)
C16 Rh1 C19 C15 40.5(7)
C18 Rh1 C19 C15 116.0(10)
S1 Rh1 C19 C15 -72.6(8)
Cl1 Rh1 C19 C15 90.1(17)
Se1 Rh1 C19 C15 -162.8(7)
C17 Rh1 C19 C20 -156(3)
C15 Rh1 C19 C20 121(3)
C16 Rh1 C19 C20 161(3)
C18 Rh1 C19 C20 -123(3)
S1 Rh1 C19 C20 48(3)
Cl1 Rh1 C19 C20 -149(2)
Se1 Rh1 C19 C20 -42(3)
C15 C16 C17 C18 0.1(11)
C23 C16 C17 C18 174.6(11)
Rh1 C16 C17 C18 -63.1(8)
C15 C16 C17 C22 -176.8(11)
C23 C16 C17 C22 -2.2(17)
Rh1 C16 C17 C22 120.0(11)
C15 C16 C17 Rh1 63.2(6)
C23 C16 C17 Rh1 -122.2(10)
C19 Rh1 C17 C18 34.5(9)
C15 Rh1 C17 C18 78.8(10)
C16 Rh1 C17 C18 120.5(12)
S1 Rh1 C17 C18 103.1(17)
Cl1 Rh1 C17 C18 -142.6(10)
Se1 Rh1 C17 C18 -59.4(10)
C19 Rh1 C17 C16 -86.0(8)
C15 Rh1 C17 C16 -41.8(8)
C18 Rh1 C17 C16 -120.5(12)
S1 Rh1 C17 C16 -17.5(16)
Cl1 Rh1 C17 C16 96.9(7)
Se1 Rh1 C17 C16 -180.0(6)
C19 Rh1 C17 C22 150(2)
C15 Rh1 C17 C22 -165(2)
C16 Rh1 C17 C22 -124(2)
C18 Rh1 C17 C22 116(3)
S1 Rh1 C17 C22 -141.1(17)
Cl1 Rh1 C17 C22 -27(2)
Se1 Rh1 C17 C22 56(2)
C5 C6 C1 C2 -0.7(13)
S1 C6 C1 C2 -179.5(7)
C6 C1 C2 C3 -0.7(14)
C14 C9 C10 C11 -1.4(15)
Se1 C9 C10 C11 175.9(8)
C9 C10 C11 C12 0.4(18)
C9 C14 C13 C12 0.3(17)
C10 C11 C12 C13 1(2)
C14 C13 C12 C11 -1(2)
C16 C17 C18 C19 1.3(14)
C22 C17 C18 C19 178.4(10)
Rh1 C17 C18 C19 -60.4(9)
C16 C17 C18 C21 -175.1(11)
C22 C17 C18 C21 2.0(18)
Rh1 C17 C18 C21 123.2(12)
C16 C17 C18 Rh1 61.7(7)
C22 C17 C18 Rh1 -121.2(10)
C15 C19 C18 C17 -2.0(13)
C20 C19 C18 C17 -173.2(11)
Rh1 C19 C18 C17 61.0(9)
C15 C19 C18 C21 174.5(10)
C20 C19 C18 C21 3.4(18)
Rh1 C19 C18 C21 -122.4(11)
C15 C19 C18 Rh1 -63.1(7)
C20 C19 C18 Rh1 125.7(11)
C19 Rh1 C18 C17 -122.5(12)
C15 Rh1 C18 C17 -82.8(10)
C16 Rh1 C18 C17 -37.0(8)
S1 Rh1 C18 C17 -136.4(10)
Cl1 Rh1 C18 C17 45.3(11)
Se1 Rh1 C18 C17 130.3(9)
C17 Rh1 C18 C19 122.5(12)
C15 Rh1 C18 C19 39.7(8)
C16 Rh1 C18 C19 85.4(9)
S1 Rh1 C18 C19 -13.9(12)
Cl1 Rh1 C18 C19 167.7(7)
Se1 Rh1 C18 C19 -107.2(8)
C19 Rh1 C18 C21 115(3)
C17 Rh1 C18 C21 -122(3)
C15 Rh1 C18 C21 155(3)
C16 Rh1 C18 C21 -159(3)
S1 Rh1 C18 C21 101(2)
Cl1 Rh1 C18 C21 -77(3)
Se1 Rh1 C18 C21 8(3)
C1 C2 C3 C4 1.2(16)
C2 C3 C4 C5 -0.2(19)
C6 C5 C4 C3 -1.2(18)
